data_2019155
loop_
_publ_author_name
'Dias, H. V. Rasika'
'Thankamani, Jose'

_publ_section_title
;
 Thallium(I) complexes of fluorinated bis- and tris(pyrazolyl)borate
 ligands: [H~2~B{3,5-(CF~3~)~2~pz}~2~]Tl and [HB{3,5-(CF~3~)~2~pz}~3~]Tl
;
_journal_coeditor_code YP3035
_journal_issue 9
_journal_name_full 'Acta Crystallographica Section C'
_journal_page_first 959
_journal_page_last 962
_journal_paper_doi 10.1107/S0108270113016612
_journal_volume 69
_journal_year 2013
_chemical_formula_iupac '[Tl (C15 H4 B F18 N6)]'
_chemical_formula_sum 'C15 H4 B F18 N6 Tl'
_chemical_formula_weight 825.42
_chemical_name_common '[HB(3,5-(CF3)2Pz)3]Tl'
_chemical_name_systematic {Tris[3,5-bis(trifluoromethyl)-1<i>H</i>pyrazol-1-yl-\k<i>N</i>^2^]borato}thallium(I)
_space_group_IT_number 11
_symmetry_cell_setting monoclinic
_symmetry_space_group_name_Hall '-P 2yb'
_symmetry_space_group_name_H-M 'P 1 21/m 1'
_atom_sites_solution_hydrogens geom
_atom_sites_solution_primary direct
_atom_sites_solution_secondary difmap
_audit_creation_method SHELXL-97
_cell_angle_alpha 90.00
_cell_angle_beta 100.0340(10)
_cell_angle_gamma 90.00
_cell_formula_units_Z 2
_cell_length_a 8.1068(4)
_cell_length_b 15.1155(8)
_cell_length_c 9.1676(5)
_cell_measurement_reflns_used 5385
_cell_measurement_temperature 100(2)
_cell_measurement_theta_max 28.23
_cell_measurement_theta_min 2.55
_cell_volume 1106.20(10)
_computing_cell_refinement 'SMART (Bruker, 1999)'
_computing_data_collection 'SMART (Bruker, 1999)'
_computing_data_reduction 'SAINT-Plus (Bruker, 1999)'
_computing_molecular_graphics 'SHELXTL (Sheldrick, 2008)'
_computing_publication_material 'SHELXTL (Sheldrick, 2008)'
_computing_structure_refinement 'SHELXL97 (Sheldrick, 2008)'
_computing_structure_solution 'SHELXS97 (Sheldrick, 2008)'
_diffrn_ambient_temperature 100(2)
_diffrn_measured_fraction_theta_full 0.998
_diffrn_measured_fraction_theta_max 0.998
_diffrn_measurement_device_type 'Bruker SMART CCD area-detector'
_diffrn_measurement_method 'phi and omega scans'
_diffrn_radiation_monochromator graphite
_diffrn_radiation_source 'fine-focus sealed tube'
_diffrn_radiation_type MoK\a
_diffrn_radiation_wavelength 0.71073
_diffrn_reflns_av_R_equivalents 0.0408
_diffrn_reflns_av_sigmaI/netI 0.0357
_diffrn_reflns_limit_h_max 10
_diffrn_reflns_limit_h_min -10
_diffrn_reflns_limit_k_max 18
_diffrn_reflns_limit_k_min -18
_diffrn_reflns_limit_l_max 11
_diffrn_reflns_limit_l_min -11
_diffrn_reflns_number 8569
_diffrn_reflns_theta_full 26.00
_diffrn_reflns_theta_max 26.00
_diffrn_reflns_theta_min 2.26
_exptl_absorpt_coefficient_mu 7.472
_exptl_absorpt_correction_T_max 0.8069
_exptl_absorpt_correction_T_min 0.2127
_exptl_absorpt_correction_type multi-scan
_exptl_absorpt_process_details '(SADABS; Bruker, 1999)'
_exptl_crystal_colour colourless
_exptl_crystal_density_diffrn 2.478
_exptl_crystal_density_method 'not measured'
_exptl_crystal_description plates
_exptl_crystal_F_000 768
_exptl_crystal_size_max 0.30
_exptl_crystal_size_mid 0.26
_exptl_crystal_size_min 0.03
_refine_diff_density_max 2.859
_refine_diff_density_min -0.733
_refine_ls_extinction_method none
_refine_ls_goodness_of_fit_ref 1.059
_refine_ls_hydrogen_treatment constr
_refine_ls_matrix_type full
_refine_ls_number_parameters 202
_refine_ls_number_reflns 2256
_refine_ls_number_restraints 0
_refine_ls_restrained_S_all 1.059
_refine_ls_R_factor_all 0.0269
_refine_ls_R_factor_gt 0.0263
_refine_ls_shift/su_max 0.001
_refine_ls_shift/su_mean 0.000
_refine_ls_structure_factor_coef Fsqd
_refine_ls_weighting_details 'calc w=1/[\s^2^(Fo^2^)+(0.0408P)^2^+1.9558P] where P=(Fo^2^+2Fc^2^)/3'
_refine_ls_weighting_scheme calc
_refine_ls_wR_factor_gt 0.0679
_refine_ls_wR_factor_ref 0.0684
_reflns_number_gt 2196
_reflns_number_total 2256
_reflns_threshold_expression I>2sigma(I)
_cod_data_source_file yp3035.cif
_cod_data_source_block II
_cod_original_sg_symbol_H-M 'P 21/m'
_cod_database_code 2019155

loop_
_symmetry_equiv_pos_as_xyz
'x, y, z'
'-x, y+1/2, -z'
'-x, -y, -z'
'x, -y-1/2, z'

loop_
_atom_site_type_symbol
_atom_site_label
_atom_site_fract_x
_atom_site_fract_y
_atom_site_fract_z
_atom_site_U_iso_or_equiv
_atom_site_adp_type
_atom_site_calc_flag
_atom_site_refinement_flags
_atom_site_occupancy
_atom_site_symmetry_multiplicity
Tl Tl1 1.00262(2) 0.2500 0.279599(19) 0.01610(10) Uani d S 1 2
N N1 0.8302(5) 0.2500 0.6258(5) 0.0123(8) Uani d S 1 2
N N2 0.7962(5) 0.2500 0.4760(5) 0.0133(9) Uani d S 1 2
N N3 1.1077(4) 0.33435(19) 0.6650(3) 0.0129(6) Uani d . 1 1
N N4 1.1234(4) 0.3510(2) 0.5229(4) 0.0143(6) Uani d . 1 1
B B1 1.0159(7) 0.2500 0.7066(6) 0.0112(11) Uani d S 1 2
H H 1.0177 0.2500 0.8160 0.013 Uiso calc SR 1 2
C C1 0.6290(7) 0.2500 0.4409(6) 0.0146(10) Uani d S 1 2
C C2 0.5513(7) 0.2500 0.5638(7) 0.0169(11) Uani d S 1 2
H H2 0.4348 0.2500 0.5671 0.020 Uiso calc SR 1 2
C C3 0.6845(7) 0.2500 0.6807(6) 0.0151(10) Uani d S 1 2
C C4 0.5491(7) 0.2500 0.2811(6) 0.0179(11) Uani d S 1 2
C C5 0.6710(7) 0.2500 0.8409(7) 0.0214(12) Uani d S 1 2
C C6 1.2027(5) 0.4285(2) 0.5245(4) 0.0164(7) Uani d . 1 1
C C7 1.2403(5) 0.4633(3) 0.6672(4) 0.0180(8) Uani d . 1 1
H H7 1.2963 0.5171 0.6979 0.022 Uiso calc R 1 1
C C8 1.1778(5) 0.4021(2) 0.7525(4) 0.0158(7) Uani d . 1 1
C C9 1.2442(5) 0.4668(3) 0.3867(5) 0.0187(8) Uani d . 1 1
C C10 1.1810(5) 0.4079(3) 0.9163(5) 0.0194(8) Uani d . 1 1
F F1 0.5950(3) 0.17874(16) 0.2085(3) 0.0249(5) Uani d . 1 1
F F2 0.3829(4) 0.2500 0.2660(4) 0.0205(7) Uani d S 1 2
F F3 0.5091(4) 0.2500 0.8543(4) 0.0317(9) Uani d S 1 2
F F4 0.7404(4) 0.3208(2) 0.9134(3) 0.0404(7) Uani d . 1 1
F F5 1.1390(4) 0.44023(17) 0.2660(3) 0.0305(6) Uani d . 1 1
F F6 1.3988(3) 0.44397(18) 0.3657(3) 0.0326(6) Uani d . 1 1
F F7 1.2403(4) 0.55464(16) 0.3885(3) 0.0318(6) Uani d . 1 1
F F8 1.0285(3) 0.40954(16) 0.9512(3) 0.0246(5) Uani d . 1 1
F F9 1.2637(3) 0.34124(17) 0.9912(3) 0.0288(6) Uani d . 1 1
F F10 1.2583(4) 0.48295(18) 0.9673(3) 0.0326(6) Uani d . 1 1

loop_
_atom_site_aniso_label
_atom_site_aniso_U_11
_atom_site_aniso_U_22
_atom_site_aniso_U_33
_atom_site_aniso_U_12
_atom_site_aniso_U_13
_atom_site_aniso_U_23
Tl1 0.01500(14) 0.02049(13) 0.01281(14) 0.000 0.00240(8) 0.000
N1 0.012(2) 0.0128(19) 0.012(2) 0.000 0.0018(17) 0.000
N2 0.012(2) 0.015(2) 0.013(2) 0.000 0.0018(17) 0.000
N3 0.0132(15) 0.0155(14) 0.0096(14) 0.0001(12) 0.0012(12) 0.0003(11)
N4 0.0145(15) 0.0147(14) 0.0144(15) -0.0007(12) 0.0042(12) 0.0028(12)
B1 0.008(3) 0.009(3) 0.019(3) 0.000 0.008(2) 0.000
C1 0.015(3) 0.014(2) 0.014(2) 0.000 0.001(2) 0.000
C2 0.007(2) 0.019(2) 0.024(3) 0.000 0.001(2) 0.000
C3 0.014(3) 0.014(2) 0.018(3) 0.000 0.005(2) 0.000
C4 0.013(3) 0.026(3) 0.015(3) 0.000 0.002(2) 0.000
C5 0.017(3) 0.027(3) 0.021(3) 0.000 0.006(2) 0.000
C6 0.0151(19) 0.0157(16) 0.0193(19) 0.0016(14) 0.0052(15) 0.0001(14)
C7 0.0166(19) 0.0166(17) 0.0208(19) -0.0042(14) 0.0030(15) -0.0024(15)
C8 0.0153(19) 0.0173(17) 0.0144(18) -0.0007(14) 0.0010(15) -0.0030(14)
C9 0.022(2) 0.0158(17) 0.020(2) -0.0003(15) 0.0078(16) 0.0012(15)
C10 0.023(2) 0.0180(18) 0.0174(19) -0.0026(15) 0.0046(16) -0.0032(14)
F1 0.0272(13) 0.0291(12) 0.0176(12) 0.0035(10) 0.0017(10) -0.0057(10)
F2 0.0119(16) 0.0303(17) 0.0181(16) 0.000 -0.0007(13) 0.000
F3 0.0181(18) 0.054(2) 0.026(2) 0.000 0.0114(15) 0.000
F4 0.0415(17) 0.0566(18) 0.0263(14) -0.0182(14) 0.0145(13) -0.0198(13)
F5 0.0396(15) 0.0355(14) 0.0161(12) -0.0101(12) 0.0037(11) 0.0038(10)
F6 0.0291(14) 0.0392(14) 0.0343(15) 0.0043(11) 0.0192(12) 0.0078(12)
F7 0.0540(18) 0.0149(11) 0.0298(14) -0.0007(11) 0.0167(13) 0.0034(10)
F8 0.0262(13) 0.0297(12) 0.0198(12) -0.0005(10) 0.0090(10) -0.0054(10)
F9 0.0334(14) 0.0346(13) 0.0165(12) 0.0078(11) -0.0011(10) 0.0002(10)
F10 0.0442(16) 0.0309(13) 0.0232(13) -0.0173(12) 0.0069(12) -0.0106(11)

loop_
_atom_type_symbol
_atom_type_description
_atom_type_scat_dispersion_real
_atom_type_scat_dispersion_imag
_atom_type_scat_source
C C 0.0033 0.0016 'International Tables Vol C Tables 4.2.6.8 and 6.1.1.4'
H H 0.0000 0.0000 'International Tables Vol C Tables 4.2.6.8 and 6.1.1.4'
B B 0.0013 0.0007 'International Tables Vol C Tables 4.2.6.8 and 6.1.1.4'
N N 0.0061 0.0033 'International Tables Vol C Tables 4.2.6.8 and 6.1.1.4'
F F 0.0171 0.0103 'International Tables Vol C Tables 4.2.6.8 and 6.1.1.4'
Tl Tl -2.8358 9.6688 'International Tables Vol C Tables 4.2.6.8 and 6.1.1.4'

loop_
_geom_angle_atom_site_label_1
_geom_angle_atom_site_label_2
_geom_angle_atom_site_label_3
_geom_angle_site_symmetry_1
_geom_angle_site_symmetry_3
_geom_angle
_geom_angle_publ_flag
N2 Tl1 N4 . . 68.10(10) y
N2 Tl1 N4 . 4_565 68.10(10) y
N4 Tl1 N4 . 4_565 67.74(13) y
N2 N1 C3 . . 109.8(4) ?
N2 N1 B1 . . 119.5(4) ?
C3 N1 B1 . . 130.7(4) ?
C1 N2 N1 . . 105.3(4) ?
C1 N2 Tl1 . . 124.5(3) ?
N1 N2 Tl1 . . 130.2(3) ?
N4 N3 C8 . . 109.1(3) ?
N4 N3 B1 . . 121.1(3) ?
C8 N3 B1 . . 129.8(3) ?
C6 N4 N3 . . 106.1(3) ?
C6 N4 Tl1 . . 127.0(3) ?
N3 N4 Tl1 . . 126.8(2) ?
N3 B1 N3 4_565 . 110.0(4) y
N3 B1 N1 4_565 . 110.3(3) y
N3 B1 N1 . . 110.3(3) y
N3 B1 H 4_565 . 108.7 ?
N3 B1 H . . 108.7 ?
N1 B1 H . . 108.7 ?
N2 C1 C2 . . 113.0(5) ?
N2 C1 C4 . . 119.0(5) ?
C2 C1 C4 . . 128.1(5) ?
C3 C2 C1 . . 103.1(5) ?
C3 C2 H2 . . 128.5 ?
C1 C2 H2 . . 128.5 ?
N1 C3 C2 . . 108.9(5) ?
N1 C3 C5 . . 125.5(5) ?
C2 C3 C5 . . 125.6(5) ?
F2 C4 F1 . 4_565 108.0(3) ?
F2 C4 F1 . . 108.0(3) ?
F1 C4 F1 4_565 . 105.6(4) ?
F2 C4 C1 . . 111.1(5) ?
F1 C4 C1 4_565 . 111.9(3) ?
F1 C4 C1 . . 111.9(3) ?
F4 C5 F4 4_565 . 107.0(5) ?
F4 C5 F3 4_565 . 106.8(3) ?
F4 C5 F3 . . 106.8(3) ?
F4 C5 C3 4_565 . 113.2(3) ?
F4 C5 C3 . . 113.2(3) ?
F3 C5 C3 . . 109.3(5) ?
N4 C6 C7 . . 111.6(3) ?
N4 C6 C9 . . 120.9(4) ?
C7 C6 C9 . . 127.4(3) ?
C8 C7 C6 . . 103.9(3) ?
C8 C7 H7 . . 128.1 ?
C6 C7 H7 . . 128.1 ?
N3 C8 C7 . . 109.3(3) ?
N3 C8 C10 . . 124.5(3) ?
C7 C8 C10 . . 126.2(4) ?
F7 C9 F5 . . 107.3(3) ?
F7 C9 F6 . . 106.4(3) ?
F5 C9 F6 . . 106.3(3) ?
F7 C9 C6 . . 111.8(3) ?
F5 C9 C6 . . 112.4(3) ?
F6 C9 C6 . . 112.2(3) ?
F8 C10 F9 . . 107.2(3) ?
F8 C10 F10 . . 107.4(3) ?
F9 C10 F10 . . 107.3(3) ?
F8 C10 C8 . . 112.8(3) ?
F9 C10 C8 . . 113.0(3) ?
F10 C10 C8 . . 108.9(3) ?

loop_
_geom_bond_atom_site_label_1
_geom_bond_atom_site_label_2
_geom_bond_site_symmetry_2
_geom_bond_distance
_geom_bond_publ_flag
Tl1 N2 . 2.663(4) y
Tl1 N4 . 2.739(3) y
Tl1 N4 4_565 2.739(3) y
N1 N2 . 1.352(6) y
N1 C3 . 1.363(7) ?
N1 B1 . 1.557(7) y
N2 C1 . 1.338(7) ?
N3 N4 . 1.355(4) y
N3 C8 . 1.363(5) ?
N3 B1 . 1.557(4) y
N4 C6 . 1.335(5) ?
B1 N3 4_565 1.557(4) y
B1 H . 1.0000 ?
C1 C2 . 1.384(8) ?
C1 C4 . 1.495(7) ?
C2 C3 . 1.383(8) ?
C2 H2 . 0.9500 ?
C3 C5 . 1.492(8) ?
C4 F2 . 1.330(6) ?
C4 F1 4_565 1.352(4) ?
C4 F1 . 1.352(4) ?
C5 F4 4_565 1.332(4) ?
C5 F4 . 1.332(4) ?
C5 F3 . 1.340(7) ?
C6 C7 . 1.393(6) ?
C6 C9 . 1.481(5) ?
C7 C8 . 1.364(5) ?
C7 H7 . 0.9500 ?
C8 C10 . 1.500(5) ?
C9 F7 . 1.328(5) ?
C9 F5 . 1.336(5) ?
C9 F6 . 1.345(5) ?
C10 F8 . 1.330(5) ?
C10 F9 . 1.333(5) ?
C10 F10 . 1.340(5) ?
